data_9013598
loop_
_publ_author_name
'Kyono, A.'

_publ_section_title
;Molecular conformation and anion configuration variations for As4S4 and
 As4Se4 in an anion-substituted solid solution Locality: synthetic Note:
 S1Se3-9
;
_journal_name_full 'American Mineralogist'
_journal_page_first 451
_journal_page_last 460
_journal_paper_doi 10.2138/am.2009.3075
_journal_volume 94
_journal_year 2009
_chemical_compound_source Synthetic
_chemical_formula_structural As4Se4
_chemical_formula_sum 'As S0.255 Se0.745'
_space_group_IT_number 14
_symmetry_space_group_name_Hall '-P 2yn'
_symmetry_space_group_name_H-M 'P 1 21/n 1'
_cell_angle_alpha 90
_cell_angle_beta 106.593
_cell_angle_gamma 90
_cell_formula_units_Z 16
_cell_length_a 9.5258
_cell_length_b 13.7372
_cell_length_c 6.7034
_cell_volume 840.664
_database_code_amcsd 0004888
_exptl_crystal_density_diffrn 4.485
_cod_original_formula_sum 'As (S.255 Se.745)'
_cod_database_code 9013598
_amcsd_formula_title As4Se4

loop_
_space_group_symop_operation_xyz
x,y,z
1/2+x,1/2-y,1/2+z
1/2-x,1/2+y,1/2-z
-x,-y,-z

loop_
_atom_site_aniso_label
_atom_site_aniso_U_11
_atom_site_aniso_U_22
_atom_site_aniso_U_33
_atom_site_aniso_U_12
_atom_site_aniso_U_13
_atom_site_aniso_U_23
As1 0.02640 0.01700 0.02760 -0.00270 0.00450 -0.00370
As2 0.02120 0.02230 0.02880 -0.00100 0.00750 -0.00020
As3 0.02370 0.02570 0.01790 -0.00190 0.00430 -0.00430
As4 0.02240 0.02270 0.02790 0.00460 0.00140 0.00480
SX1 0.02980 0.02200 0.02030 0.00220 0.00460 -0.00020
SeX1 0.02980 0.02200 0.02030 0.00220 0.00460 -0.00020
SX2 0.02670 0.02290 0.02390 -0.00180 0.00820 0.00300
SeX2 0.02670 0.02290 0.02390 -0.00180 0.00820 0.00300
SX3 0.02720 0.02060 0.03350 0.00250 0.00740 0.00650
SeX3 0.02720 0.02060 0.03350 0.00250 0.00740 0.00650
SX4 0.03660 0.03080 0.02830 0.00430 0.01440 -0.00320
SeX4 0.03660 0.03080 0.02830 0.00430 0.01440 -0.00320

loop_
_atom_site_label
_atom_site_fract_x
_atom_site_fract_y
_atom_site_fract_z
_atom_site_occupancy
_atom_site_U_iso_or_equiv
_atom_site_type_symbol
_atom_site_attached_hydrogens
As1 0.11630 -0.01911 0.75770 1.00000 0.02430 As 0
As2 0.42530 0.14054 0.86200 1.00000 0.02410 As 0
As3 0.32410 0.13029 0.17580 1.00000 0.02280 As 0
As4 0.03870 0.16074 0.70580 1.00000 0.02560 As 0
SX1 0.34322 -0.00920 0.69703 0.24400 0.02460 S 0
SeX1 0.34322 -0.00920 0.69703 0.75600 0.02460 Se 0
SX2 0.21388 -0.02490 0.11848 0.19300 0.02430 S 0
SeX2 0.21388 -0.02490 0.11848 0.80700 0.02430 Se 0
SX3 0.24184 0.22977 0.64122 0.35300 0.02740 S 0
SeX3 0.24184 0.22977 0.64122 0.64700 0.02740 Se 0
SX4 0.10943 0.21496 0.05535 0.23000 0.03080 S 0
SeX4 0.10943 0.21496 0.05535 0.77000 0.03080 Se 0

loop_
_cod_changelog_entry_id
_cod_changelog_entry_author
_cod_changelog_entry_date
_cod_changelog_entry_text
1
;cod-tools version 3.8.0
Id: cif_guess_AMCSD_atom_types 9581 2023-05-17 12:35:41Z saulius
;
2023-05-23T09:24:51+03:00
;Derived atom types and hydrogen counts
from atom names that follow the AMCSD naming convention
(Wat == water, O-H == hydroxyl).
;

loop_
_cod_related_entry_id
_cod_related_entry_database
_cod_related_entry_code
1 AMCSD 0004888
